data_4083701
loop_
_publ_author_name
'Chung, Lai-Hon'
'Yeung, Chi-Fung'
'Ma, Dik-Lung'
'Leung, Chung-Hang'
'Wong, Chun-Yuen'

_publ_section_title
;
 Metal--Indolizine Zwitterion Complexes as a New Class of
 Organometallic Material: a Spectroscopic and Theoretical Investigation
;
_journal_name_full Organometallics
_journal_page_first 140618160703009
_journal_paper_doi 10.1021/om5003705
_journal_year 2014
_chemical_formula_sum 'C25 H34 Cl2 N2 O9 Ru S4'
_chemical_formula_weight 806.75
_chemical_name_systematic
; 
 ? 
;
_space_group_IT_number 14
_symmetry_cell_setting monoclinic
_symmetry_space_group_name_Hall '-P 2ybc'
_symmetry_space_group_name_H-M 'P 1 21/c 1'
_atom_sites_solution_hydrogens geom
_atom_sites_solution_primary direct
_atom_sites_solution_secondary difmap
_audit_creation_method SHELXL-97
_cell_angle_alpha 90.00
_cell_angle_beta 99.529(3)
_cell_angle_gamma 90.00
_cell_formula_units_Z 4
_cell_length_a 16.5466(5)
_cell_length_b 8.4227(3)
_cell_length_c 23.8578(7)
_cell_measurement_reflns_used 5963
_cell_measurement_temperature 173(2)
_cell_measurement_theta_max 27.6278
_cell_measurement_theta_min 3.3285
_cell_volume 3279.11(18)
_computing_structure_refinement 'SHELXL-97 (Sheldrick, 1997)'
_computing_structure_solution 'SHELXS-97 (Sheldrick, 1990)'
_diffrn_ambient_temperature 173(2)
_diffrn_detector_area_resol_mean 16.1270
_diffrn_measured_fraction_theta_full 0.988
_diffrn_measured_fraction_theta_max 0.988
_diffrn_measurement_device_type 'Xcalibur, Sapphire3, Gemini ultra'
_diffrn_measurement_method '\w scans'
_diffrn_radiation_monochromator graphite
_diffrn_radiation_source 'fine-focus sealed tube'
_diffrn_radiation_type MoK\a
_diffrn_radiation_wavelength 0.71073
_diffrn_reflns_av_R_equivalents 0.0217
_diffrn_reflns_av_sigmaI/netI 0.0300
_diffrn_reflns_limit_h_max 18
_diffrn_reflns_limit_h_min -19
_diffrn_reflns_limit_k_max 10
_diffrn_reflns_limit_k_min -9
_diffrn_reflns_limit_l_max 28
_diffrn_reflns_limit_l_min -27
_diffrn_reflns_number 14253
_diffrn_reflns_theta_full 25.50
_diffrn_reflns_theta_max 25.50
_diffrn_reflns_theta_min 3.34
_exptl_absorpt_coefficient_mu 0.947
_exptl_absorpt_correction_T_max 1.00000
_exptl_absorpt_correction_T_min 0.87973
_exptl_absorpt_correction_type multi-scan
_exptl_absorpt_process_details 'CrysAlisPro, Agilent Technologies, Version 1.171.35.21'
_exptl_crystal_colour Red
_exptl_crystal_density_diffrn 1.634
_exptl_crystal_density_method 'not measured'
_exptl_crystal_description Rectangle
_exptl_crystal_F_000 1648
_exptl_crystal_size_max 0.61
_exptl_crystal_size_mid 0.28
_exptl_crystal_size_min 0.24
_refine_diff_density_max 0.868
_refine_diff_density_min -0.657
_refine_diff_density_rms 0.075
_refine_ls_extinction_method none
_refine_ls_goodness_of_fit_ref 1.100
_refine_ls_hydrogen_treatment constr
_refine_ls_matrix_type full
_refine_ls_number_parameters 391
_refine_ls_number_reflns 6030
_refine_ls_number_restraints 0
_refine_ls_restrained_S_all 1.100
_refine_ls_R_factor_all 0.0443
_refine_ls_R_factor_gt 0.0367
_refine_ls_shift/su_max 0.001
_refine_ls_shift/su_mean 0.000
_refine_ls_structure_factor_coef Fsqd
_refine_ls_weighting_details 'calc w=1/[\s^2^(Fo^2^)+(0.0210P)^2^+6.9386P] where P=(Fo^2^+2Fc^2^)/3'
_refine_ls_weighting_scheme calc
_refine_ls_wR_factor_gt 0.0762
_refine_ls_wR_factor_ref 0.0804
_reflns_number_gt 5330
_reflns_number_total 6030
_reflns_threshold_expression >2sigma(I)
_cod_data_source_file om5003705_si_002.cif
_cod_data_source_block Complex-1c
_cod_depositor_comments
;
The following automatic conversions were performed:

'_symmetry_cell_setting' value 'Monoclinic' changed to 'monoclinic'
according to
/usr/data/users/saulius/crontab/automatic-downloads/rss-feeds/ACS/lib/dictionaries/cif_core.dic
dictionary named 'cif_core.dic' version 2.4.2 from 2011-04-26.

Automatic conversion script
Id: cif_fix_values 2281 2013-09-26 08:29:07Z andrius 
;
_cod_original_sg_symbol_H-M P21/c
_cod_database_code 4083701

loop_
_symmetry_equiv_pos_as_xyz
'x, y, z'
'-x, y+1/2, -z+1/2'
'-x, -y, -z'
'x, -y-1/2, z-1/2'

loop_
_atom_site_label
_atom_site_type_symbol
_atom_site_fract_x
_atom_site_fract_y
_atom_site_fract_z
_atom_site_U_iso_or_equiv
_atom_site_adp_type
_atom_site_occupancy
_atom_site_symmetry_multiplicity
_atom_site_calc_flag
_atom_site_refinement_flags
C1 C 0.78351(19) 0.7891(4) 0.07622(13) 0.0209(7) Uani 1 1 d .
C2 C 0.85045(19) 0.6976(4) 0.08660(13) 0.0220(7) Uani 1 1 d .
H2 H 0.8891 0.7032 0.1196 0.026 Uiso 1 1 calc R
N1 N 0.85545(15) 0.5891(3) 0.04041(10) 0.0201(5) Uani 1 1 d .
C4 C 0.7443(2) 0.7553(4) 0.01410(13) 0.0242(7) Uani 1 1 d .
C5 C 0.7574(2) 0.8928(5) -0.02552(15) 0.0371(9) Uani 1 1 d .
H5A H 0.7286 0.9849 -0.0157 0.056 Uiso 1 1 calc R
H5B H 0.7370 0.8634 -0.0641 0.056 Uiso 1 1 calc R
H5C H 0.8148 0.9163 -0.0216 0.056 Uiso 1 1 calc R
C6 C 0.91042(19) 0.4659(4) 0.03957(13) 0.0211(7) Uani 1 1 d .
C7 C 0.8979(2) 0.3645(4) -0.00825(14) 0.0252(7) Uani 1 1 d .
C8 C 0.8325(2) 0.3942(4) -0.05278(14) 0.0317(8) Uani 1 1 d .
H8 H 0.8244 0.3282 -0.0845 0.038 Uiso 1 1 calc R
C9 C 0.7808(2) 0.5190(4) -0.04973(14) 0.0309(8) Uani 1 1 d .
H9 H 0.7383 0.5399 -0.0795 0.037 Uiso 1 1 calc R
C10 C 0.97516(19) 0.4399(4) 0.08472(14) 0.0254(7) Uani 1 1 d .
H10 H 0.9840 0.5088 0.1156 0.030 Uiso 1 1 calc R
C11 C 1.0250(2) 0.3113(4) 0.08229(16) 0.0303(8) Uani 1 1 d .
H11 H 1.0673 0.2916 0.1123 0.036 Uiso 1 1 calc R
C12 C 1.0135(2) 0.2090(4) 0.03556(16) 0.0324(8) Uani 1 1 d .
H12 H 1.0481 0.1222 0.0350 0.039 Uiso 1 1 calc R
C13 C 0.9522(2) 0.2349(4) -0.00912(15) 0.0302(8) Uani 1 1 d .
H13 H 0.9459 0.1671 -0.0403 0.036 Uiso 1 1 calc R
C14 C 0.66301(19) 1.1306(4) 0.23108(14) 0.0247(7) Uani 1 1 d .
C15 C 0.6280(2) 1.2194(5) 0.27376(15) 0.0361(9) Uani 1 1 d .
H15A H 0.5822 1.1621 0.2836 0.054 Uiso 1 1 calc R
H15B H 0.6100 1.3215 0.2587 0.054 Uiso 1 1 calc R
H15C H 0.6688 1.2331 0.3070 0.054 Uiso 1 1 calc R
C16 C 0.6267(2) 1.2470(4) 0.08533(16) 0.0356(9) Uani 1 1 d .
H16A H 0.5821 1.2970 0.0598 0.043 Uiso 1 1 calc R
H16B H 0.6136 1.2505 0.1235 0.043 Uiso 1 1 calc R
C17 C 0.7065(2) 1.3384(4) 0.08376(18) 0.0407(10) Uani 1 1 d .
H17A H 0.7251 1.3123 0.0484 0.049 Uiso 1 1 calc R
H17B H 0.6937 1.4508 0.0825 0.049 Uiso 1 1 calc R
C18 C 0.7780(2) 1.3119(4) 0.13185(18) 0.0377(9) Uani 1 1 d .
H18A H 0.7581 1.3068 0.1678 0.045 Uiso 1 1 calc R
H18B H 0.8162 1.3999 0.1335 0.045 Uiso 1 1 calc R
C19 C 0.9116(2) 1.1082(5) 0.18132(17) 0.0392(9) Uani 1 1 d .
H19A H 0.9580 1.0561 0.1692 0.047 Uiso 1 1 calc R
H19B H 0.9291 1.2136 0.1945 0.047 Uiso 1 1 calc R
C20 C 0.8879(2) 1.0162(4) 0.23048(15) 0.0348(8) Uani 1 1 d .
H20A H 0.8513 1.0797 0.2492 0.042 Uiso 1 1 calc R
H20B H 0.9365 0.9929 0.2580 0.042 Uiso 1 1 calc R
C21 C 0.7890(2) 0.7759(4) 0.26522(14) 0.0317(8) Uani 1 1 d .
H21A H 0.8305 0.7370 0.2956 0.038 Uiso 1 1 calc R
H21B H 0.7640 0.8691 0.2791 0.038 Uiso 1 1 calc R
C22 C 0.7236(2) 0.6482(4) 0.24972(15) 0.0338(8) Uani 1 1 d .
H22A H 0.7452 0.5687 0.2268 0.041 Uiso 1 1 calc R
H22B H 0.7147 0.5966 0.2845 0.041 Uiso 1 1 calc R
C23 C 0.6407(2) 0.7021(4) 0.21782(14) 0.0302(8) Uani 1 1 d .
H23A H 0.6253 0.8005 0.2343 0.036 Uiso 1 1 calc R
H23B H 0.5997 0.6229 0.2223 0.036 Uiso 1 1 calc R
C24 C 0.5461(2) 0.8478(6) 0.1252(2) 0.0570(13) Uani 1 1 d .
H24A H 0.5001 0.7748 0.1198 0.068 Uiso 1 1 calc R
H24B H 0.5405 0.9158 0.1572 0.068 Uiso 1 1 calc R
C25 C 0.5424(2) 0.9453(5) 0.0746(2) 0.0497(11) Uani 1 1 d .
H25A H 0.5014 1.0270 0.0757 0.060 Uiso 1 1 calc R
H25B H 0.5236 0.8792 0.0417 0.060 Uiso 1 1 calc R
Cl1 Cl 0.56582(6) 0.67021(15) 0.85111(4) 0.0474(3) Uani 1 1 d .
Cl2 Cl 0.11132(5) 0.62963(10) 0.67880(3) 0.02903(19) Uani 1 1 d .
C3 C 0.79276(19) 0.6141(4) -0.00170(13) 0.0228(7) Uani 1 1 d .
N2 N 0.68927(16) 1.0634(3) 0.19699(12) 0.0256(6) Uani 1 1 d .
O1 O 0.66036(13) 0.7166(3) 0.01143(9) 0.0300(5) Uani 1 1 d .
H1 H 0.6380 0.7130 -0.0219 0.045 Uiso 1 1 calc R
O2 O 0.5471(3) 0.8285(5) 0.8311(2) 0.1098(16) Uani 1 1 d .
O3 O 0.5069(2) 0.5740(5) 0.81999(17) 0.0875(13) Uani 1 1 d .
O4 O 0.5627(2) 0.6693(9) 0.90871(14) 0.145(3) Uani 1 1 d .
O5 O 0.64580(16) 0.6306(4) 0.84105(11) 0.0541(8) Uani 1 1 d .
O6 O 0.18652(16) 0.7157(4) 0.68590(13) 0.0498(7) Uani 1 1 d .
O7 O 0.10008(18) 0.5645(4) 0.73229(11) 0.0498(7) Uani 1 1 d .
O8 O 0.1141(2) 0.5053(3) 0.63874(12) 0.0546(8) Uani 1 1 d .
O9 O 0.04543(17) 0.7345(4) 0.65844(13) 0.0559(8) Uani 1 1 d .
Ru1 Ru 0.736994(15) 0.92974(3) 0.133273(11) 0.02010(8) Uani 1 1 d .
S1 S 0.63677(5) 1.04085(11) 0.06410(4) 0.0291(2) Uani 1 1 d .
S2 S 0.82979(5) 1.12772(10) 0.12002(4) 0.0285(2) Uani 1 1 d .
S3 S 0.83729(5) 0.83150(10) 0.20497(3) 0.02566(18) Uani 1 1 d .
S4 S 0.64204(5) 0.73239(10) 0.14268(3) 0.02757(19) Uani 1 1 d .

loop_
_atom_site_aniso_label
_atom_site_aniso_U_11
_atom_site_aniso_U_22
_atom_site_aniso_U_33
_atom_site_aniso_U_23
_atom_site_aniso_U_13
_atom_site_aniso_U_12
C1 0.0227(16) 0.0176(16) 0.0235(16) 0.0027(13) 0.0071(12) -0.0010(13)
C2 0.0240(17) 0.0197(16) 0.0218(16) -0.0033(13) 0.0027(12) -0.0003(13)
N1 0.0218(13) 0.0171(13) 0.0217(13) -0.0009(11) 0.0047(10) 0.0013(11)
C4 0.0242(17) 0.0268(18) 0.0220(16) 0.0029(14) 0.0051(13) 0.0068(14)
C5 0.041(2) 0.040(2) 0.0327(19) 0.0105(17) 0.0149(16) 0.0139(18)
C6 0.0225(16) 0.0158(16) 0.0267(16) 0.0035(13) 0.0087(13) 0.0015(13)
C7 0.0277(18) 0.0208(17) 0.0289(17) -0.0018(14) 0.0103(14) -0.0004(14)
C8 0.036(2) 0.034(2) 0.0247(17) -0.0090(15) 0.0053(14) 0.0035(16)
C9 0.0299(19) 0.041(2) 0.0210(16) -0.0047(15) 0.0014(13) 0.0069(16)
C10 0.0233(17) 0.0218(17) 0.0308(17) 0.0010(14) 0.0037(13) 0.0003(14)
C11 0.0244(18) 0.0232(18) 0.043(2) 0.0085(16) 0.0036(15) 0.0053(14)
C12 0.033(2) 0.0195(18) 0.047(2) 0.0037(16) 0.0130(16) 0.0071(15)
C13 0.038(2) 0.0209(18) 0.0343(19) -0.0024(15) 0.0131(15) 0.0027(15)
C14 0.0219(17) 0.0217(17) 0.0315(18) -0.0004(15) 0.0072(14) -0.0033(14)
C15 0.035(2) 0.041(2) 0.034(2) -0.0097(17) 0.0113(16) 0.0000(17)
C16 0.039(2) 0.0274(19) 0.043(2) 0.0088(17) 0.0150(17) 0.0159(16)
C17 0.052(2) 0.0191(18) 0.058(3) 0.0099(18) 0.030(2) 0.0101(17)
C18 0.041(2) 0.0183(18) 0.060(3) -0.0009(17) 0.0271(19) 0.0020(16)
C19 0.0277(19) 0.036(2) 0.055(2) -0.0114(19) 0.0089(17) -0.0077(16)
C20 0.031(2) 0.036(2) 0.037(2) -0.0128(17) 0.0035(15) -0.0040(16)
C21 0.038(2) 0.034(2) 0.0219(17) 0.0023(15) 0.0033(14) 0.0032(16)
C22 0.046(2) 0.0274(19) 0.0275(18) 0.0089(16) 0.0058(16) 0.0005(17)
C23 0.038(2) 0.0262(19) 0.0289(18) 0.0042(15) 0.0119(15) -0.0057(16)
C24 0.027(2) 0.079(3) 0.065(3) 0.027(3) 0.0046(19) -0.001(2)
C25 0.025(2) 0.044(2) 0.079(3) 0.012(2) 0.0052(19) 0.0040(18)
Cl1 0.0264(5) 0.0838(8) 0.0308(5) -0.0124(5) 0.0014(4) 0.0066(5)
Cl2 0.0292(4) 0.0257(4) 0.0298(4) 0.0011(3) -0.0023(3) -0.0016(3)
C3 0.0248(17) 0.0234(17) 0.0209(15) 0.0010(13) 0.0059(13) 0.0041(13)
N2 0.0240(14) 0.0214(15) 0.0322(15) -0.0005(13) 0.0073(12) -0.0010(12)
O1 0.0242(12) 0.0417(15) 0.0234(12) -0.0012(11) 0.0021(9) 0.0056(11)
O2 0.105(4) 0.075(3) 0.155(4) -0.018(3) 0.040(3) 0.029(3)
O3 0.046(2) 0.115(3) 0.094(3) -0.032(3) -0.0104(19) -0.012(2)
O4 0.038(2) 0.367(9) 0.0298(17) -0.018(3) 0.0029(14) 0.017(3)
O5 0.0313(15) 0.095(3) 0.0382(15) 0.0153(16) 0.0117(12) 0.0199(16)
O6 0.0347(15) 0.0525(18) 0.0615(19) -0.0126(15) 0.0056(13) -0.0153(14)
O7 0.0568(18) 0.0562(19) 0.0371(15) 0.0132(14) 0.0102(13) 0.0047(15)
O8 0.088(2) 0.0324(16) 0.0394(16) -0.0108(13) -0.0003(15) -0.0038(16)
O9 0.0421(17) 0.0512(19) 0.069(2) 0.0147(16) -0.0075(14) 0.0159(14)
Ru1 0.02107(14) 0.01679(14) 0.02341(14) -0.00085(11) 0.00647(10) 0.00161(10)
S1 0.0290(4) 0.0283(5) 0.0311(4) 0.0054(4) 0.0082(3) 0.0096(4)
S2 0.0284(5) 0.0199(4) 0.0409(5) -0.0020(4) 0.0167(4) -0.0002(3)
S3 0.0259(4) 0.0271(4) 0.0236(4) -0.0036(3) 0.0029(3) 0.0029(3)
S4 0.0302(5) 0.0272(5) 0.0254(4) -0.0008(4) 0.0048(3) -0.0070(4)

loop_
_atom_type_symbol
_atom_type_description
_atom_type_scat_dispersion_real
_atom_type_scat_dispersion_imag
_atom_type_scat_source
C C 0.0033 0.0016 'International Tables Vol C Tables 4.2.6.8 and 6.1.1.4'
H H 0.0000 0.0000 'International Tables Vol C Tables 4.2.6.8 and 6.1.1.4'
N N 0.0061 0.0033 'International Tables Vol C Tables 4.2.6.8 and 6.1.1.4'
O O 0.0106 0.0060 'International Tables Vol C Tables 4.2.6.8 and 6.1.1.4'
S S 0.1246 0.1234 'International Tables Vol C Tables 4.2.6.8 and 6.1.1.4'
Cl Cl 0.1484 0.1585 'International Tables Vol C Tables 4.2.6.8 and 6.1.1.4'
Ru Ru -1.2594 0.8363 'International Tables Vol C Tables 4.2.6.8 and 6.1.1.4'

loop_
_geom_angle_atom_site_label_1
_geom_angle_atom_site_label_2
_geom_angle_atom_site_label_3
_geom_angle
C2 C1 C4 106.0(3)
C2 C1 Ru1 126.9(2)
C4 C1 Ru1 126.9(2)
C1 C2 N1 111.9(3)
C3 N1 C6 122.6(3)
C3 N1 C2 109.8(2)
C6 N1 C2 127.4(3)
O1 C4 C3 111.2(3)
O1 C4 C5 112.5(3)
C3 C4 C5 107.8(3)
O1 C4 C1 109.8(2)
C3 C4 C1 103.2(2)
C5 C4 C1 111.9(3)
N1 C6 C10 121.7(3)
N1 C6 C7 117.2(3)
C10 C6 C7 121.1(3)
C8 C7 C6 119.6(3)
C8 C7 C13 122.4(3)
C6 C7 C13 118.0(3)
C9 C8 C7 120.4(3)
C8 C9 C3 119.0(3)
C11 C10 C6 118.6(3)
C10 C11 C12 121.3(3)
C13 C12 C11 120.8(3)
C12 C13 C7 120.3(3)
N2 C14 C15 178.6(4)
C17 C16 S1 110.6(2)
C18 C17 C16 118.2(3)
C17 C18 S2 109.6(3)
C20 C19 S2 114.5(3)
C19 C20 S3 110.0(2)
C22 C21 S3 112.1(2)
C23 C22 C21 117.0(3)
C22 C23 S4 112.3(2)
C25 C24 S4 113.6(3)
C24 C25 S1 116.6(3)
O4 Cl1 O3 113.0(3)
O4 Cl1 O5 110.8(2)
O3 Cl1 O5 111.4(2)
O4 Cl1 O2 107.1(4)
O3 Cl1 O2 105.7(3)
O5 Cl1 O2 108.6(2)
O8 Cl2 O9 109.61(19)
O8 Cl2 O6 109.19(19)
O9 Cl2 O6 109.21(19)
O8 Cl2 O7 109.92(18)
O9 Cl2 O7 109.69(19)
O6 Cl2 O7 109.20(18)
N1 C3 C9 121.1(3)
N1 C3 C4 108.2(3)
C9 C3 C4 130.6(3)
C14 N2 Ru1 178.2(3)
C1 Ru1 N2 176.05(11)
C1 Ru1 S4 89.14(9)
N2 Ru1 S4 88.44(8)
C1 Ru1 S2 89.72(9)
N2 Ru1 S2 92.80(8)
S4 Ru1 S2 177.71(3)
C1 Ru1 S3 88.98(9)
N2 Ru1 S3 88.12(8)
S4 Ru1 S3 94.93(3)
S2 Ru1 S3 87.04(3)
C1 Ru1 S1 93.62(9)
N2 Ru1 S1 89.36(8)
S4 Ru1 S1 86.70(3)
S2 Ru1 S1 91.38(3)
S3 Ru1 S1 176.95(3)
C25 S1 C16 105.30(19)
C25 S1 Ru1 104.61(14)
C16 S1 Ru1 105.82(13)
C18 S2 C19 104.95(19)
C18 S2 Ru1 104.62(12)
C19 S2 Ru1 104.18(13)
C21 S3 C20 101.17(17)
C21 S3 Ru1 108.60(12)
C20 S3 Ru1 100.03(13)
C23 S4 C24 98.40(19)
C23 S4 Ru1 108.35(12)
C24 S4 Ru1 99.88(15)

loop_
_geom_bond_atom_site_label_1
_geom_bond_atom_site_label_2
_geom_bond_distance
C1 C2 1.338(4)
C1 C4 1.542(4)
C1 Ru1 2.048(3)
C2 N1 1.444(4)
N1 C3 1.336(4)
N1 C6 1.382(4)
C4 O1 1.419(4)
C4 C3 1.516(4)
C4 C5 1.533(5)
C6 C10 1.405(4)
C6 C7 1.413(4)
C7 C8 1.408(5)
C7 C13 1.416(5)
C8 C9 1.364(5)
C9 C3 1.385(4)
C10 C11 1.368(5)
C11 C12 1.397(5)
C12 C13 1.362(5)
C14 N2 1.135(4)
C14 C15 1.458(5)
C16 C17 1.535(5)
C16 S1 1.824(4)
C17 C18 1.522(6)
C18 S2 1.817(3)
C19 C20 1.510(5)
C19 S2 1.828(4)
C20 S3 1.823(4)
C21 C22 1.527(5)
C21 S3 1.818(3)
C22 C23 1.523(5)
C23 S4 1.814(3)
C24 C25 1.454(6)
C24 S4 1.850(4)
C25 S1 1.811(4)
Cl1 O4 1.384(3)
Cl1 O3 1.386(4)
Cl1 O5 1.423(3)
Cl1 O2 1.432(5)
Cl2 O8 1.424(3)
Cl2 O9 1.425(3)
Cl2 O6 1.426(3)
Cl2 O7 1.429(3)
N2 Ru1 2.145(3)
Ru1 S4 2.3234(9)
Ru1 S2 2.3236(9)
Ru1 S3 2.3291(8)
Ru1 S1 2.3331(9)
